data_4105557
loop_
_publ_author_name
'S. M. Ibrahim Al-Rafia'
'Adam C. Malcolm'
'Sean K. Liew'
'Michael J. Ferguson'
'Eric Rivard'

_publ_contact_author_address
;
Department of Chemistry
University of Alberta
Edmonton
AB T6G 2G2
CANADA
;
_publ_contact_author_email ERIVARD@UALBERTA.CA
_publ_contact_author_name 'E. Rivard'
_publ_section_title
;
 Stabilization of the Heavy Methylene Analogues, GeH2 and SnH2, within the
 Coordination Sphere of a Transition Metal
;
_journal_name_full 'Journal of the American Chemical Society'
_journal_page_first 777
_journal_page_last 779
_journal_paper_doi 10.1021/ja1106223
_journal_volume 133
_journal_year 2011
_chemical_formula_moiety 'C32 H38 Ge N2 O5 W, C4 H8 O'
_chemical_formula_sum 'C36 H46 Ge N2 O6 W'
_chemical_formula_weight 859.19
_chemical_name_common 'compound 5'
_chemical_name_systematic
; 
 ? 
;
_space_group_IT_number 61
_symmetry_cell_setting orthorhombic
_symmetry_space_group_name_Hall '-P 2ac 2ab'
_symmetry_space_group_name_H-M 'P b c a'
_atom_sites_solution_hydrogens geom
_atom_sites_solution_primary direct
_atom_sites_solution_secondary difmap
_audit_creation_method SHELXL-97
_cell_angle_alpha 90.00
_cell_angle_beta 90.00
_cell_angle_gamma 90.00
_cell_formula_units_Z 8
_cell_length_a 14.6626(5)
_cell_length_b 19.5017(6)
_cell_length_c 26.3383(8)
_cell_measurement_reflns_used 9006
_cell_measurement_temperature 173(2)
_cell_measurement_theta_max 27.57
_cell_measurement_theta_min 2.60
_cell_volume 7531.3(4)
_computing_cell_refinement 'Bruker SAINT'
_computing_data_collection 'Bruker APEX2'
_computing_data_reduction 'Bruker SAINT'
_computing_molecular_graphics 'Bruker SHELXTL'
_computing_publication_material 'Bruker SHELXTL'
_computing_structure_refinement 'SHELXL-97 (Sheldrick, 2008)'
_computing_structure_solution 'SHELXS-97 (Sheldrick, 2008)'
_diffrn_ambient_temperature 173(2)
_diffrn_measured_fraction_theta_full 1.000
_diffrn_measured_fraction_theta_max 0.998
_diffrn_measurement_device_type 'Bruker APEX-II CCD'
_diffrn_measurement_method '\w scans'
_diffrn_radiation_monochromator graphite
_diffrn_radiation_source 'fine-focus sealed tube'
_diffrn_radiation_type MoK\a
_diffrn_radiation_wavelength 0.71073
_diffrn_reflns_av_R_equivalents 0.0193
_diffrn_reflns_av_sigmaI/netI 0.0104
_diffrn_reflns_limit_h_max 18
_diffrn_reflns_limit_h_min -18
_diffrn_reflns_limit_k_max 25
_diffrn_reflns_limit_k_min -25
_diffrn_reflns_limit_l_max 34
_diffrn_reflns_limit_l_min -34
_diffrn_reflns_number 64342
_diffrn_reflns_theta_full 26.40
_diffrn_reflns_theta_max 27.60
_diffrn_reflns_theta_min 1.55
_exptl_absorpt_coefficient_mu 3.894
_exptl_absorpt_correction_T_max 0.7110
_exptl_absorpt_correction_T_min 0.2524
_exptl_absorpt_correction_type numerical
_exptl_absorpt_process_details 'SADABS (Sheldrick, 2008)'
_exptl_crystal_colour yellow
_exptl_crystal_density_diffrn 1.516
_exptl_crystal_description fragment
_exptl_crystal_F_000 3440
_exptl_crystal_size_max 0.49
_exptl_crystal_size_mid 0.35
_exptl_crystal_size_min 0.09
_refine_diff_density_max 0.747
_refine_diff_density_min -0.493
_refine_diff_density_rms 0.060
_refine_ls_extinction_method none
_refine_ls_goodness_of_fit_ref 1.037
_refine_ls_hydrogen_treatment mixed
_refine_ls_matrix_type full
_refine_ls_number_parameters 423
_refine_ls_number_reflns 8727
_refine_ls_number_restraints 0
_refine_ls_restrained_S_all 1.037
_refine_ls_R_factor_all 0.0224
_refine_ls_R_factor_gt 0.0175
_refine_ls_shift/su_max 0.007
_refine_ls_shift/su_mean 0.000
_refine_ls_structure_factor_coef Fsqd
_refine_ls_weighting_details 'calc w=1/[\s^2^(Fo^2^)+(0.0233P)^2^+5.3679P] where P=(Fo^2^+2Fc^2^)/3'
_refine_ls_weighting_scheme calc
_refine_ls_wR_factor_gt 0.0447
_refine_ls_wR_factor_ref 0.0474
_reflns_number_gt 7697
_reflns_number_total 8727
_reflns_threshold_expression I>2\s(I)
_cod_data_source_file ja1106223_si_001_3.cif
_cod_data_source_block riv1025
_cod_database_code 4105557

loop_
_symmetry_equiv_pos_as_xyz
'x, y, z'
'-x+1/2, -y, z+1/2'
'-x, y+1/2, -z+1/2'
'x+1/2, -y+1/2, -z'
'-x, -y, -z'
'x-1/2, y, -z-1/2'
'x, -y-1/2, z-1/2'
'-x-1/2, y-1/2, z'

loop_
_atom_site_label
_atom_site_type_symbol
_atom_site_fract_x
_atom_site_fract_y
_atom_site_fract_z
_atom_site_U_iso_or_equiv
_atom_site_adp_type
_atom_site_occupancy
_atom_site_symmetry_multiplicity
_atom_site_calc_flag
_atom_site_refinement_flags
W W -0.110723(5) 0.646028(4) 0.306003(3) 0.02749(3) Uani 1 1 d .
Ge Ge -0.067593(14) 0.749395(10) 0.365587(8) 0.02961(5) Uani 1 1 d .
H1A H -0.1294(17) 0.8056(13) 0.3647(9) 0.045(7) Uiso 1 1 d .
H1B H -0.058(2) 0.7390(14) 0.4186(11) 0.068(9) Uiso 1 1 d .
O1 O -0.17571(13) 0.52867(8) 0.23309(7) 0.0530(4) Uani 1 1 d .
O2 O -0.20042(12) 0.75986(9) 0.23508(6) 0.0513(4) Uani 1 1 d .
O3 O -0.29350(13) 0.64659(9) 0.37021(8) 0.0548(5) Uani 1 1 d .
O4 O -0.04888(15) 0.52869(11) 0.38121(8) 0.0701(6) Uani 1 1 d .
O5 O 0.08985(12) 0.64577(9) 0.25934(8) 0.0554(5) Uani 1 1 d .
N1 N 0.12526(10) 0.80059(8) 0.38192(6) 0.0251(3) Uani 1 1 d .
N2 N 0.06376(11) 0.85213(7) 0.31861(6) 0.0251(3) Uani 1 1 d .
C1 C -0.15161(15) 0.57200(11) 0.25972(8) 0.0365(5) Uani 1 1 d .
C2 C -0.16530(15) 0.71945(11) 0.25952(8) 0.0344(4) Uani 1 1 d .
C3 C -0.22873(15) 0.64661(10) 0.34579(8) 0.0360(4) Uani 1 1 d .
C4 C -0.06823(16) 0.57250(12) 0.35455(9) 0.0428(5) Uani 1 1 d .
C5 C 0.01701(16) 0.64696(10) 0.27496(9) 0.0372(5) Uani 1 1 d .
C6 C 0.04704(12) 0.80438(9) 0.35449(6) 0.0238(3) Uani 1 1 d .
C7 C 0.19005(13) 0.84551(10) 0.36318(7) 0.0300(4) Uani 1 1 d .
H7 H 0.2501 0.8521 0.3758 0.036 Uiso 1 1 calc R
C8 C 0.15120(13) 0.87799(10) 0.32354(8) 0.0302(4) Uani 1 1 d .
H8 H 0.1786 0.9122 0.3029 0.036 Uiso 1 1 calc R
C11 C 0.13896(13) 0.76294(10) 0.42887(7) 0.0289(4) Uani 1 1 d .
C12 C 0.10904(15) 0.79373(12) 0.47410(8) 0.0381(5) Uani 1 1 d .
C13 C 0.12855(19) 0.75930(15) 0.51911(9) 0.0541(7) Uani 1 1 d .
H13 H 0.1101 0.7787 0.5506 0.065 Uiso 1 1 calc R
C14 C 0.1743(2) 0.69753(16) 0.51880(9) 0.0607(7) Uani 1 1 d .
H14 H 0.1868 0.6749 0.5500 0.073 Uiso 1 1 calc R
C15 C 0.20183(18) 0.66829(13) 0.47393(9) 0.0488(6) Uani 1 1 d .
H15 H 0.2327 0.6255 0.4745 0.059 Uiso 1 1 calc R
C16 C 0.18521(14) 0.70051(10) 0.42733(7) 0.0331(4) Uani 1 1 d .
C17 C 0.06111(18) 0.86240(12) 0.47479(9) 0.0461(6) Uani 1 1 d .
H17 H 0.0434 0.8737 0.4391 0.055 Uiso 1 1 calc R
C18 C -0.0257(2) 0.86152(16) 0.50680(13) 0.0701(9) Uani 1 1 d .
H18A H -0.0675 0.8265 0.4936 0.084 Uiso 1 1 calc R
H18B H -0.0552 0.9066 0.5052 0.084 Uiso 1 1 calc R
H18C H -0.0102 0.8509 0.5421 0.084 Uiso 1 1 calc R
C19 C 0.1250(2) 0.91835(17) 0.49333(15) 0.0782(10) Uani 1 1 d .
H19A H 0.1800 0.9190 0.4721 0.094 Uiso 1 1 calc R
H19B H 0.1421 0.9093 0.5287 0.094 Uiso 1 1 calc R
H19C H 0.0943 0.9629 0.4911 0.094 Uiso 1 1 calc R
C20 C 0.21990(15) 0.66914(11) 0.37836(8) 0.0354(4) Uani 1 1 d .
H20 H 0.1935 0.6958 0.3495 0.043 Uiso 1 1 calc R
C21 C 0.1901(2) 0.59465(13) 0.37246(12) 0.0612(7) Uani 1 1 d .
H21A H 0.1235 0.5918 0.3750 0.073 Uiso 1 1 calc R
H21B H 0.2179 0.5669 0.3993 0.073 Uiso 1 1 calc R
H21C H 0.2096 0.5774 0.3392 0.073 Uiso 1 1 calc R
C22 C 0.32352(17) 0.67478(15) 0.37528(10) 0.0516(6) Uani 1 1 d .
H22A H 0.3417 0.7228 0.3796 0.062 Uiso 1 1 calc R
H22B H 0.3443 0.6582 0.3421 0.062 Uiso 1 1 calc R
H22C H 0.3512 0.6470 0.4022 0.062 Uiso 1 1 calc R
C31 C -0.00210(13) 0.88092(9) 0.28293(7) 0.0268(4) Uani 1 1 d .
C32 C -0.06306(14) 0.93006(10) 0.30122(8) 0.0331(4) Uani 1 1 d .
C33 C -0.12184(15) 0.95999(12) 0.26592(9) 0.0412(5) Uani 1 1 d .
H33 H -0.1645 0.9935 0.2769 0.049 Uiso 1 1 calc R
C34 C -0.11901(15) 0.94172(12) 0.21541(9) 0.0422(5) Uani 1 1 d .
H34 H -0.1600 0.9624 0.1921 0.051 Uiso 1 1 calc R
C35 C -0.05726(15) 0.89367(12) 0.19843(8) 0.0378(5) Uani 1 1 d .
H35 H -0.0562 0.8818 0.1635 0.045 Uiso 1 1 calc R
C36 C 0.00383(14) 0.86212(10) 0.23183(7) 0.0299(4) Uani 1 1 d .
C37 C -0.06354(16) 0.95459(11) 0.35602(9) 0.0405(5) Uani 1 1 d .
H37 H -0.0319 0.9190 0.3769 0.049 Uiso 1 1 calc R
C38 C -0.0088(2) 1.02138(15) 0.36057(11) 0.0639(8) Uani 1 1 d .
H38A H 0.0523 1.0146 0.3463 0.077 Uiso 1 1 calc R
H38B H -0.0035 1.0342 0.3964 0.077 Uiso 1 1 calc R
H38C H -0.0401 1.0580 0.3419 0.077 Uiso 1 1 calc R
C39 C -0.15964(18) 0.96381(13) 0.37772(10) 0.0507(6) Uani 1 1 d .
H39A H -0.1936 0.9208 0.3744 0.061 Uiso 1 1 calc R
H39B H -0.1913 1.0001 0.3590 0.061 Uiso 1 1 calc R
H39C H -0.1555 0.9765 0.4137 0.061 Uiso 1 1 calc R
C40 C 0.07487(14) 0.81285(11) 0.21120(8) 0.0336(4) Uani 1 1 d .
H40 H 0.1010 0.7866 0.2404 0.040 Uiso 1 1 calc R
C41 C 0.15250(18) 0.85312(14) 0.18594(10) 0.0489(6) Uani 1 1 d .
H41A H 0.1786 0.8855 0.2104 0.059 Uiso 1 1 calc R
H41B H 0.1286 0.8784 0.1567 0.059 Uiso 1 1 calc R
H41C H 0.1999 0.8212 0.1746 0.059 Uiso 1 1 calc R
C42 C 0.03462(17) 0.76161(12) 0.17354(8) 0.0444(5) Uani 1 1 d .
H42A H -0.0149 0.7361 0.1899 0.053 Uiso 1 1 calc R
H42B H 0.0822 0.7296 0.1626 0.053 Uiso 1 1 calc R
H42C H 0.0107 0.7863 0.1440 0.053 Uiso 1 1 calc R
O1S O 0.36893(15) 0.86614(11) 0.43006(8) 0.0652(6) Uani 1 1 d .
C1S C 0.3815(3) 0.82909(18) 0.47587(13) 0.0806(11) Uani 1 1 d .
H1SA H 0.4341 0.7975 0.4730 0.097 Uiso 1 1 calc R
H1SB H 0.3263 0.8021 0.4842 0.097 Uiso 1 1 calc R
C2S C 0.3985(6) 0.8809(3) 0.5147(2) 0.198(4) Uani 1 1 d .
H2SA H 0.4615 0.8765 0.5279 0.238 Uiso 1 1 calc R
H2SB H 0.3556 0.8748 0.5434 0.238 Uiso 1 1 calc R
C3S C 0.3856(3) 0.9485(2) 0.49136(17) 0.0967(13) Uani 1 1 d .
H3SA H 0.3235 0.9666 0.4975 0.116 Uiso 1 1 calc R
H3SB H 0.4312 0.9821 0.5037 0.116 Uiso 1 1 calc R
C4S C 0.3996(4) 0.93170(19) 0.43878(14) 0.1075(17) Uani 1 1 d .
H4SA H 0.3659 0.9644 0.4170 0.129 Uiso 1 1 calc R
H4SB H 0.4652 0.9349 0.4304 0.129 Uiso 1 1 calc R

loop_
_atom_site_aniso_label
_atom_site_aniso_U_11
_atom_site_aniso_U_22
_atom_site_aniso_U_33
_atom_site_aniso_U_23
_atom_site_aniso_U_13
_atom_site_aniso_U_12
W 0.02787(5) 0.02217(4) 0.03244(5) -0.00157(3) -0.00096(3) -0.00227(3)
Ge 0.02857(10) 0.02932(10) 0.03093(10) -0.00425(8) 0.00227(8) -0.00662(8)
O1 0.0578(11) 0.0409(9) 0.0604(11) -0.0205(8) 0.0045(9) -0.0135(8)
O2 0.0538(10) 0.0524(10) 0.0478(9) 0.0105(8) -0.0041(8) 0.0130(8)
O3 0.0424(10) 0.0574(11) 0.0646(12) 0.0060(8) 0.0159(9) 0.0026(8)
O4 0.0785(15) 0.0597(12) 0.0720(13) 0.0257(10) 0.0010(11) 0.0194(11)
O5 0.0376(9) 0.0597(12) 0.0687(13) 0.0097(9) 0.0111(9) 0.0036(8)
N1 0.0274(8) 0.0248(7) 0.0232(7) -0.0001(6) -0.0004(6) -0.0017(6)
N2 0.0249(8) 0.0240(7) 0.0264(7) 0.0004(6) -0.0012(6) 0.0004(6)
C1 0.0351(11) 0.0327(10) 0.0419(11) -0.0043(8) 0.0035(9) -0.0048(9)
C2 0.0353(11) 0.0345(10) 0.0333(10) -0.0032(8) 0.0004(8) -0.0005(9)
C3 0.0358(11) 0.0297(10) 0.0424(11) 0.0008(8) -0.0004(9) -0.0010(8)
C4 0.0399(12) 0.0387(12) 0.0499(13) 0.0023(10) 0.0026(10) 0.0048(10)
C5 0.0383(12) 0.0305(10) 0.0427(11) 0.0012(8) -0.0001(9) -0.0010(9)
C6 0.0255(9) 0.0222(8) 0.0239(8) -0.0030(6) 0.0000(7) -0.0002(7)
C7 0.0257(9) 0.0317(9) 0.0324(9) 0.0007(8) -0.0011(7) -0.0049(8)
C8 0.0280(10) 0.0286(9) 0.0341(10) 0.0036(8) 0.0000(8) -0.0052(8)
C11 0.0297(9) 0.0324(10) 0.0246(8) 0.0026(7) -0.0019(7) -0.0030(8)
C12 0.0421(12) 0.0450(12) 0.0271(10) -0.0022(9) 0.0008(8) -0.0010(9)
C13 0.0673(17) 0.0715(18) 0.0235(10) 0.0028(11) 0.0024(10) 0.0047(14)
C14 0.0759(19) 0.0737(19) 0.0324(12) 0.0209(12) -0.0008(12) 0.0113(15)
C15 0.0564(15) 0.0477(13) 0.0422(12) 0.0153(10) -0.0032(11) 0.0098(12)
C16 0.0342(10) 0.0338(10) 0.0313(10) 0.0044(8) -0.0035(8) -0.0005(8)
C17 0.0582(15) 0.0471(13) 0.0329(11) -0.0100(9) 0.0036(10) 0.0069(11)
C18 0.0598(18) 0.0596(18) 0.091(2) -0.0229(16) 0.0205(17) 0.0019(14)
C19 0.079(2) 0.0524(18) 0.103(3) -0.0149(17) 0.0159(19) -0.0083(16)
C20 0.0383(11) 0.0314(10) 0.0366(10) 0.0001(8) -0.0056(9) 0.0050(9)
C21 0.0654(18) 0.0405(13) 0.0778(19) -0.0112(13) -0.0017(15) -0.0060(13)
C22 0.0423(13) 0.0666(17) 0.0459(13) -0.0067(12) 0.0037(11) -0.0028(12)
C31 0.0251(9) 0.0250(9) 0.0304(9) 0.0041(7) -0.0038(7) -0.0008(7)
C32 0.0329(10) 0.0269(9) 0.0395(11) 0.0000(8) -0.0023(8) 0.0024(8)
C33 0.0357(11) 0.0353(11) 0.0525(13) 0.0020(10) -0.0050(10) 0.0100(9)
C34 0.0375(12) 0.0433(12) 0.0459(12) 0.0127(10) -0.0089(10) 0.0065(10)
C35 0.0380(11) 0.0432(12) 0.0323(10) 0.0077(9) -0.0051(8) 0.0021(9)
C36 0.0298(10) 0.0291(9) 0.0309(9) 0.0045(7) -0.0003(8) -0.0016(8)
C37 0.0415(12) 0.0364(11) 0.0437(12) -0.0101(9) -0.0006(10) 0.0093(9)
C38 0.0590(17) 0.0615(17) 0.0713(18) -0.0296(14) 0.0065(14) -0.0118(14)
C39 0.0507(15) 0.0466(13) 0.0549(14) -0.0151(11) 0.0083(12) 0.0055(11)
C40 0.0318(10) 0.0405(11) 0.0285(9) 0.0018(8) 0.0013(8) 0.0034(9)
C41 0.0372(13) 0.0634(17) 0.0462(13) 0.0052(11) 0.0091(10) -0.0012(11)
C42 0.0471(13) 0.0503(14) 0.0357(11) -0.0071(10) 0.0002(10) 0.0053(11)
O1S 0.0750(13) 0.0670(13) 0.0536(11) 0.0104(9) -0.0242(10) -0.0213(10)
C1S 0.113(3) 0.0543(18) 0.075(2) 0.0144(16) -0.036(2) -0.0044(18)
C2S 0.413(13) 0.092(4) 0.090(3) 0.010(3) -0.120(5) -0.001(5)
C3S 0.115(3) 0.073(2) 0.102(3) -0.013(2) -0.010(2) -0.022(2)
C4S 0.198(5) 0.065(2) 0.060(2) 0.0133(17) 0.003(2) -0.048(3)

loop_
_atom_type_symbol
_atom_type_description
_atom_type_scat_dispersion_real
_atom_type_scat_dispersion_imag
_atom_type_scat_source
C C 0.0033 0.0016 'International Tables Vol C Tables 4.2.6.8 and 6.1.1.4'
H H 0.0000 0.0000 'International Tables Vol C Tables 4.2.6.8 and 6.1.1.4'
N N 0.0061 0.0033 'International Tables Vol C Tables 4.2.6.8 and 6.1.1.4'
O O 0.0106 0.0060 'International Tables Vol C Tables 4.2.6.8 and 6.1.1.4'
Ge Ge 0.1547 1.8001 'International Tables Vol C Tables 4.2.6.8 and 6.1.1.4'
W W -0.8490 6.8722 'International Tables Vol C Tables 4.2.6.8 and 6.1.1.4'

loop_
_geom_angle_atom_site_label_1
_geom_angle_atom_site_label_2
_geom_angle_atom_site_label_3
_geom_angle
C1 W C4 88.03(10)
C1 W C3 93.67(9)
C4 W C3 86.55(9)
C1 W C5 92.16(9)
C4 W C5 88.67(9)
C3 W C5 172.33(9)
C1 W C2 91.33(9)
C4 W C2 174.83(9)
C3 W C2 88.37(8)
C5 W C2 96.47(8)
C1 W Ge 175.70(6)
C4 W Ge 95.29(7)
C3 W Ge 83.82(6)
C5 W Ge 90.66(6)
C2 W Ge 85.12(6)
C6 Ge W 121.44(5)
C6 Ge H1A 96.8(10)
W Ge H1A 115.3(10)
C6 Ge H1B 97.8(12)
W Ge H1B 120.1(11)
H1A Ge H1B 100.9(15)
C6 N1 C7 110.84(15)
C6 N1 C11 126.70(16)
C7 N1 C11 121.94(16)
C6 N2 C8 110.74(15)
C6 N2 C31 126.61(16)
C8 N2 C31 122.21(15)
O1 C1 W 179.5(2)
O2 C2 W 175.99(19)
O3 C3 W 177.1(2)
O4 C4 W 175.8(2)
O5 C5 W 177.0(2)
N2 C6 N1 104.89(15)
N2 C6 Ge 128.34(13)
N1 C6 Ge 126.77(13)
C8 C7 N1 106.49(17)
C7 C8 N2 107.04(17)
C16 C11 C12 123.37(18)
C16 C11 N1 118.96(17)
C12 C11 N1 117.58(18)
C13 C12 C11 116.9(2)
C13 C12 C17 120.8(2)
C11 C12 C17 122.26(19)
C14 C13 C12 121.1(2)
C15 C14 C13 120.7(2)
C14 C15 C16 121.1(2)
C11 C16 C15 116.8(2)
C11 C16 C20 122.73(17)
C15 C16 C20 120.42(19)
C12 C17 C19 110.7(2)
C12 C17 C18 112.6(2)
C19 C17 C18 110.2(2)
C16 C20 C21 112.0(2)
C16 C20 C22 110.52(18)
C21 C20 C22 110.4(2)
C32 C31 C36 123.51(17)
C32 C31 N2 117.74(16)
C36 C31 N2 118.55(16)
C33 C32 C31 116.90(19)
C33 C32 C37 119.87(19)
C31 C32 C37 123.12(18)
C34 C33 C32 121.1(2)
C35 C34 C33 120.6(2)
C34 C35 C36 121.1(2)
C31 C36 C35 116.78(18)
C31 C36 C40 123.60(17)
C35 C36 C40 119.55(18)
C32 C37 C39 113.3(2)
C32 C37 C38 109.8(2)
C39 C37 C38 110.65(19)
C36 C40 C42 112.44(18)
C36 C40 C41 109.90(18)
C42 C40 C41 109.87(18)
C4S O1S C1S 106.8(2)
O1S C1S C2S 105.5(3)
C1S C2S C3S 107.8(3)
C4S C3S C2S 100.4(4)
O1S C4S C3S 109.1(3)

loop_
_geom_bond_atom_site_label_1
_geom_bond_atom_site_label_2
_geom_bond_distance
W C1 1.982(2)
W C4 2.020(2)
W C3 2.023(2)
W C5 2.044(2)
W C2 2.047(2)
W Ge 2.6318(2)
Ge C6 2.0151(18)
Ge H1A 1.42(2)
Ge H1B 1.42(3)
O1 C1 1.154(3)
O2 C2 1.140(3)
O3 C3 1.147(3)
O4 C4 1.142(3)
O5 C5 1.145(3)
N1 C6 1.357(2)
N1 C7 1.383(2)
N1 C11 1.452(2)
N2 C6 1.349(2)
N2 C8 1.384(3)
N2 C31 1.460(2)
C7 C8 1.348(3)
C11 C16 1.394(3)
C11 C12 1.404(3)
C12 C13 1.392(3)
C12 C17 1.513(3)
C13 C14 1.378(4)
C14 C15 1.373(4)
C15 C16 1.400(3)
C16 C20 1.515(3)
C17 C19 1.519(4)
C17 C18 1.527(4)
C20 C21 1.525(3)
C20 C22 1.525(3)
C31 C32 1.396(3)
C31 C36 1.398(3)
C32 C33 1.396(3)
C32 C37 1.520(3)
C33 C34 1.378(3)
C34 C35 1.378(3)
C35 C36 1.398(3)
C36 C40 1.518(3)
C37 C39 1.531(3)
C37 C38 1.535(3)
C40 C42 1.527(3)
C40 C41 1.535(3)
O1S C4S 1.374(4)
O1S C1S 1.418(4)
C1S C2S 1.459(6)
C2S C3S 1.468(6)
C3S C4S 1.438(5)

loop_
_geom_torsion_atom_site_label_1
_geom_torsion_atom_site_label_2
_geom_torsion_atom_site_label_3
_geom_torsion_atom_site_label_4
_geom_torsion
C1 W Ge C6 -118.5(8)
C4 W Ge C6 101.14(9)
C3 W Ge C6 -172.91(8)
C5 W Ge C6 12.41(8)
C2 W Ge C6 -84.03(8)
C4 W C1 O1 46(29)
C3 W C1 O1 -40(29)
C5 W C1 O1 135(29)
C2 W C1 O1 -129(29)
Ge W C1 O1 -95(29)
C1 W C2 O2 87(3)
C4 W C2 O2 4(3)
C3 W C2 O2 -7(3)
C5 W C2 O2 179(100)
Ge W C2 O2 -91(3)
C1 W C3 O3 127(4)
C4 W C3 O3 39(4)
C5 W C3 O3 -13(4)
C2 W C3 O3 -142(4)
Ge W C3 O3 -57(4)
C1 W C4 O4 -39(3)
C3 W C4 O4 55(3)
C5 W C4 O4 -131(3)
C2 W C4 O4 44(4)
Ge W C4 O4 138(3)
C1 W C5 O5 -100(4)
C4 W C5 O5 -12(4)
C3 W C5 O5 40(4)
C2 W C5 O5 169(4)
Ge W C5 O5 84(4)
C8 N2 C6 N1 -0.1(2)
C31 N2 C6 N1 -172.53(16)
C8 N2 C6 Ge -179.66(13)
C31 N2 C6 Ge 7.9(3)
C7 N1 C6 N2 -0.1(2)
C11 N1 C6 N2 171.75(16)
C7 N1 C6 Ge 179.46(13)
C11 N1 C6 Ge -8.7(3)
W Ge C6 N2 75.37(16)
W Ge C6 N1 -104.10(15)
C6 N1 C7 C8 0.3(2)
C11 N1 C7 C8 -172.03(17)
N1 C7 C8 N2 -0.3(2)
C6 N2 C8 C7 0.3(2)
C31 N2 C8 C7 173.09(17)
C6 N1 C11 C16 102.7(2)
C7 N1 C11 C16 -86.3(2)
C6 N1 C11 C12 -80.9(2)
C7 N1 C11 C12 90.1(2)
C16 C11 C12 C13 0.8(3)
N1 C11 C12 C13 -175.5(2)
C16 C11 C12 C17 178.4(2)
N1 C11 C12 C17 2.1(3)
C11 C12 C13 C14 -0.7(4)
C17 C12 C13 C14 -178.3(3)
C12 C13 C14 C15 0.0(5)
C13 C14 C15 C16 0.6(5)
C12 C11 C16 C15 -0.2(3)
N1 C11 C16 C15 176.03(19)
C12 C11 C16 C20 -177.8(2)
N1 C11 C16 C20 -1.6(3)
C14 C15 C16 C11 -0.5(4)
C14 C15 C16 C20 177.2(2)
C13 C12 C17 C19 73.0(3)
C11 C12 C17 C19 -104.5(3)
C13 C12 C17 C18 -50.8(3)
C11 C12 C17 C18 131.7(2)
C11 C16 C20 C21 -129.1(2)
C15 C16 C20 C21 53.3(3)
C11 C16 C20 C22 107.2(2)
C15 C16 C20 C22 -70.3(3)
C6 N2 C31 C32 76.8(2)
C8 N2 C31 C32 -94.8(2)
C6 N2 C31 C36 -108.2(2)
C8 N2 C31 C36 80.2(2)
C36 C31 C32 C33 1.5(3)
N2 C31 C32 C33 176.26(18)
C36 C31 C32 C37 -174.60(19)
N2 C31 C32 C37 0.1(3)
C31 C32 C33 C34 -0.3(3)
C37 C32 C33 C34 176.0(2)
C32 C33 C34 C35 -0.6(4)
C33 C34 C35 C36 0.2(4)
C32 C31 C36 C35 -1.9(3)
N2 C31 C36 C35 -176.60(18)
C32 C31 C36 C40 175.08(19)
N2 C31 C36 C40 0.4(3)
C34 C35 C36 C31 1.0(3)
C34 C35 C36 C40 -176.1(2)
C33 C32 C37 C39 44.8(3)
C31 C32 C37 C39 -139.2(2)
C33 C32 C37 C38 -79.5(3)
C31 C32 C37 C38 96.5(3)
C31 C36 C40 C42 136.9(2)
C35 C36 C40 C42 -46.2(3)
C31 C36 C40 C41 -100.4(2)
C35 C36 C40 C41 76.5(2)
C4S O1S C1S C2S 14.4(6)
O1S C1S C2S C3S 6.0(7)
C1S C2S C3S C4S -22.6(7)
C1S O1S C4S C3S -30.6(5)
C2S C3S C4S O1S 32.7(6)
